data_7249845
loop_
_publ_author_name
'Cai, Jinxiong'
'Xia, Yingqi'
'Zhang, Hui'
'Su, Dongshuai'
'Lai, Qi'
'Yin, Ping'
'Pang, Siping'

_publ_section_title
;
 Dinitramide salts based on nitropyrazole-diaminotriazole hybrid: novel
 ionic energetic materials with high-energy and low-sensitivity.
;
_journal_name_full 'Physical chemistry chemical physics : PCCP'
_journal_paper_doi 10.1039/d4cp03051f
_journal_year 2025
_chemical_formula_moiety 'C5 H7 N8 O2, N3 O4'
_chemical_formula_sum 'C5 H7 N11 O6'
_chemical_formula_weight 317.22
_space_group_crystal_system monoclinic
_space_group_IT_number 14
_space_group_name_Hall '-P 2yn'
_space_group_name_H-M_alt 'P 1 21/n 1'
_atom_sites_solution_hydrogens mixed
_atom_sites_solution_primary dual
_audit_creation_date 2021-11-17
_audit_creation_method
;
Olex2 1.2
(compiled 2018.05.29 svn.r3508 for OlexSys, GUI svn.r5506)
;
_audit_update_record
;
2023-11-13 deposited with the CCDC.	2025-01-24 downloaded from the CCDC.
;
_cell_angle_alpha 90
_cell_angle_beta 101.598(3)
_cell_angle_gamma 90
_cell_formula_units_Z 4
_cell_length_a 11.8122(8)
_cell_length_b 7.2145(5)
_cell_length_c 13.9551(11)
_cell_measurement_reflns_used 1840
_cell_measurement_temperature 170
_cell_measurement_theta_max 24.951
_cell_measurement_theta_min 2.525
_cell_volume 1164.96(15)
_computing_cell_refinement 'SAINT V8.40A (?, 2016)'
_computing_data_reduction 'SAINT V8.40A (?, 2016)'
_computing_molecular_graphics 'Olex2 (Dolomanov et al., 2009)'
_computing_publication_material 'Olex2 (Dolomanov et al., 2009)'
_computing_structure_refinement 'ShelXL (Sheldrick, 2015)'
_computing_structure_solution 'XT (Sheldrick, 2015)'
_diffrn_ambient_temperature 170.0
_diffrn_measured_fraction_theta_full 0.984
_diffrn_measured_fraction_theta_max 0.980
_diffrn_measurement_device_type 'Bruker D8 VENTURE'
_diffrn_measurement_method '\f and \w scans'
_diffrn_radiation_type MoK\a
_diffrn_radiation_wavelength 0.71073
_diffrn_reflns_av_R_equivalents 0.0673
_diffrn_reflns_av_unetI/netI 0.0621
_diffrn_reflns_Laue_measured_fraction_full 0.984
_diffrn_reflns_Laue_measured_fraction_max 0.980
_diffrn_reflns_limit_h_max 14
_diffrn_reflns_limit_h_min -14
_diffrn_reflns_limit_k_max 8
_diffrn_reflns_limit_k_min -9
_diffrn_reflns_limit_l_max 17
_diffrn_reflns_limit_l_min -17
_diffrn_reflns_number 9985
_diffrn_reflns_point_group_measured_fraction_full 0.984
_diffrn_reflns_point_group_measured_fraction_max 0.980
_diffrn_reflns_theta_full 25.242
_diffrn_reflns_theta_max 26.387
_diffrn_reflns_theta_min 2.524
_diffrn_standards_number 0
_exptl_absorpt_coefficient_mu 0.162
_exptl_absorpt_correction_T_max 0.7454
_exptl_absorpt_correction_T_min 0.7031
_exptl_absorpt_correction_type multi-scan
_exptl_absorpt_process_details
'SADABS-2016/2 (Bruker,2016/2) was used for absorption correction. wR2(int) was 0.1175 before and 0.0622 after correction. The Ratio of minimum to maximum transmission is 0.9433. The \l/2 correction factor is Not present.'
_exptl_crystal_colour colourless
_exptl_crystal_colour_primary colourless
_exptl_crystal_density_diffrn 1.809
_exptl_crystal_description block
_exptl_crystal_F_000 648
_exptl_crystal_size_max 0.12
_exptl_crystal_size_mid 0.05
_exptl_crystal_size_min 0.04
_refine_diff_density_max 0.243
_refine_diff_density_min -0.348
_refine_diff_density_rms 0.072
_refine_ls_extinction_method none
_refine_ls_goodness_of_fit_ref 1.013
_refine_ls_hydrogen_treatment mixed
_refine_ls_matrix_type full
_refine_ls_number_parameters 204
_refine_ls_number_reflns 2335
_refine_ls_number_restraints 0
_refine_ls_restrained_S_all 1.013
_refine_ls_R_factor_all 0.0947
_refine_ls_R_factor_gt 0.0536
_refine_ls_shift/su_max 0.000
_refine_ls_shift/su_mean 0.000
_refine_ls_structure_factor_coef Fsqd
_refine_ls_weighting_details 'w=1/[\s^2^(Fo^2^)+(0.1000P)^2^] where P=(Fo^2^+2Fc^2^)/3'
_refine_ls_weighting_scheme calc
_refine_ls_wR_factor_gt 0.1338
_refine_ls_wR_factor_ref 0.1700
_reflns_Friedel_coverage 0.000
_reflns_number_gt 1563
_reflns_number_total 2335
_reflns_threshold_expression 'I > 2\s(I)'
_cod_data_source_file d4cp03051f2.cif
_cod_data_source_block mo_20211636_0m
_cod_database_code 7249845
_shelx_shelxl_version_number 2018/3
_shelx_space_group_comment
;
The symmetry employed for this shelxl refinement is uniquely defined
by the following loop, which should always be used as a source of
symmetry information in preference to the above space-group names.
They are only intended as comments.
;
_shelx_estimated_absorpt_t_max 0.994
_shelx_estimated_absorpt_t_min 0.981
_olex2_refinement_description
;
1. Fixed Uiso
 At 1.2 times of:
  All C(H) groups, All N(H) groups, All N(H,H) groups
2.a Rotating group:
 N8(H8A,H8B)
2.b Aromatic/amide H refined with riding coordinates:
 N9(H9), C1(H1)
2.c X=CH2 refined with riding coordinates:
 N11(H11A,H11B)
;
_olex2_submission_special_instructions 'No special instructions were received'

loop_
_space_group_symop_operation_xyz
'x, y, z'
'-x+1/2, y+1/2, -z+1/2'
'-x, -y, -z'
'x-1/2, -y-1/2, z-1/2'

loop_
_atom_site_label
_atom_site_type_symbol
_atom_site_fract_x
_atom_site_fract_y
_atom_site_fract_z
_atom_site_U_iso_or_equiv
_atom_site_adp_type
_atom_site_occupancy
_atom_site_site_symmetry_order
_atom_site_calc_flag
_atom_site_refinement_flags_posn
_atom_site_refinement_flags_adp
_atom_site_refinement_flags_occupancy
_atom_site_disorder_assembly
_atom_site_disorder_group
N7 N 0.15455(19) 0.2440(3) 0.62379(17) 0.0190(5) Uani 1 1 d . . . . .
O1 O -0.41458(19) 0.1670(3) 0.51583(17) 0.0379(6) Uani 1 1 d . . . . .
O5 O 0.0216(2) 0.7364(3) 0.66555(19) 0.0382(6) Uani 1 1 d . . . . .
O3 O -0.19321(19) 0.1608(3) 0.57871(17) 0.0390(6) Uani 1 1 d . . . . .
O2 O -0.47953(18) 0.3906(4) 0.59192(17) 0.0425(6) Uani 1 1 d . . . . .
N9 N 0.30520(19) 0.4124(3) 0.66030(16) 0.0243(6) Uani 1 1 d . . . . .
H9 H 0.373345 0.461246 0.659845 0.029 Uiso 1 1 calc R . . . .
O4 O -0.13449(19) 0.4189(4) 0.52712(17) 0.0448(7) Uani 1 1 d . . . . .
N10 N 0.2322(2) 0.4731(3) 0.71970(17) 0.0256(6) Uani 1 1 d . . . . .
N8 N 0.0801(2) 0.1070(3) 0.57648(18) 0.0265(6) Uani 1 1 d . . . . .
H8A H 0.070979 0.020283 0.618847 0.032 Uiso 1 1 d GR . . . .
H8B H 0.012400 0.156982 0.551686 0.032 Uiso 1 1 d GR . . . .
O6 O -0.1454(2) 0.7646(3) 0.7068(2) 0.0455(7) Uani 1 1 d . . . . .
N1 N -0.4004(2) 0.3163(4) 0.55879(18) 0.0261(6) Uani 1 1 d . . . . .
N5 N -0.0819(2) 0.2463(4) 0.81644(19) 0.0263(6) Uani 1 1 d . . . . .
N4 N 0.0181(2) 0.2099(3) 0.78563(18) 0.0247(6) Uani 1 1 d . . . . .
N11 N 0.3052(2) 0.1723(4) 0.54208(18) 0.0277(6) Uani 1 1 d . . . . .
H11A H 0.375483 0.196342 0.533413 0.033 Uiso 1 1 calc R . . . .
H11B H 0.264961 0.081863 0.509243 0.033 Uiso 1 1 calc R . . . .
N6 N -0.0568(2) 0.6787(4) 0.70309(19) 0.0291(6) Uani 1 1 d . . . . .
N3 N -0.2084(2) 0.3249(4) 0.55474(19) 0.0304(6) Uani 1 1 d . . . . .
N2 N -0.3056(2) 0.4237(3) 0.5675(2) 0.0305(6) Uani 1 1 d . . . . .
C4 C 0.1420(2) 0.3680(4) 0.6961(2) 0.0213(6) Uani 1 1 d . . . . .
C3 C 0.0415(2) 0.3643(4) 0.7417(2) 0.0206(6) Uani 1 1 d . . . . .
C2 C -0.0442(2) 0.4973(4) 0.7457(2) 0.0225(7) Uani 1 1 d . . . . .
C5 C 0.2603(2) 0.2715(4) 0.6040(2) 0.0200(6) Uani 1 1 d . . . . .
C1 C -0.1222(3) 0.4156(4) 0.7944(2) 0.0268(7) Uani 1 1 d . . . . .
H1 H -0.190188 0.469443 0.808903 0.032 Uiso 1 1 calc R . . . .
H5 H -0.111(3) 0.156(5) 0.846(2) 0.038(10) Uiso 1 1 d . . . . .

loop_
_atom_site_aniso_label
_atom_site_aniso_U_11
_atom_site_aniso_U_22
_atom_site_aniso_U_33
_atom_site_aniso_U_23
_atom_site_aniso_U_13
_atom_site_aniso_U_12
N7 0.0159(12) 0.0175(12) 0.0235(12) -0.0022(10) 0.0033(10) -0.0012(9)
O1 0.0380(13) 0.0259(13) 0.0468(14) -0.0086(11) 0.0011(11) -0.0044(10)
O5 0.0340(13) 0.0262(13) 0.0575(15) 0.0105(11) 0.0164(12) 0.0003(10)
O3 0.0328(13) 0.0306(14) 0.0510(15) -0.0012(11) 0.0023(11) 0.0090(10)
O2 0.0267(12) 0.0518(16) 0.0547(15) -0.0075(13) 0.0220(11) 0.0055(11)
N9 0.0175(12) 0.0269(14) 0.0295(14) -0.0053(11) 0.0073(10) -0.0041(10)
O4 0.0256(12) 0.0648(18) 0.0439(14) 0.0180(12) 0.0071(10) -0.0116(12)
N10 0.0217(13) 0.0266(14) 0.0303(14) -0.0076(11) 0.0094(11) -0.0020(11)
N8 0.0227(13) 0.0228(14) 0.0334(14) -0.0023(11) 0.0046(11) -0.0061(11)
O6 0.0343(13) 0.0333(14) 0.0723(18) 0.0081(12) 0.0188(13) 0.0144(11)
N1 0.0241(13) 0.0224(14) 0.0314(14) 0.0009(11) 0.0042(11) -0.0001(11)
N5 0.0223(13) 0.0254(15) 0.0328(15) 0.0021(12) 0.0088(11) -0.0008(11)
N4 0.0199(12) 0.0276(14) 0.0292(14) 0.0008(11) 0.0114(10) 0.0008(11)
N11 0.0252(13) 0.0243(14) 0.0363(15) -0.0090(11) 0.0126(11) -0.0033(11)
N6 0.0266(14) 0.0215(14) 0.0398(16) -0.0033(12) 0.0083(12) 0.0024(11)
N3 0.0241(14) 0.0361(16) 0.0299(14) 0.0007(12) 0.0027(11) 0.0015(12)
N2 0.0204(13) 0.0232(14) 0.0486(16) -0.0013(12) 0.0088(12) -0.0018(11)
C4 0.0215(14) 0.0178(15) 0.0241(15) -0.0008(12) 0.0032(12) 0.0021(12)
C3 0.0183(14) 0.0221(15) 0.0228(14) -0.0028(12) 0.0077(11) -0.0006(12)
C2 0.0216(15) 0.0193(15) 0.0266(15) -0.0047(12) 0.0046(12) -0.0018(12)
C5 0.0194(14) 0.0177(14) 0.0244(15) 0.0013(12) 0.0075(12) -0.0001(11)
C1 0.0227(15) 0.0276(17) 0.0303(17) -0.0033(13) 0.0054(13) 0.0017(13)

loop_
_atom_type_symbol
_atom_type_description
_atom_type_scat_dispersion_real
_atom_type_scat_dispersion_imag
_atom_type_scat_source
C C 0.0033 0.0016 'International Tables Vol C Tables 4.2.6.8 and 6.1.1.4'
H H 0.0000 0.0000 'International Tables Vol C Tables 4.2.6.8 and 6.1.1.4'
N N 0.0061 0.0033 'International Tables Vol C Tables 4.2.6.8 and 6.1.1.4'
O O 0.0106 0.0060 'International Tables Vol C Tables 4.2.6.8 and 6.1.1.4'

loop_
_geom_angle_atom_site_label_1
_geom_angle_atom_site_label_2
_geom_angle_atom_site_label_3
_geom_angle
_geom_angle_site_symmetry_1
_geom_angle_site_symmetry_3
_geom_angle_publ_flag
C4 N7 N8 130.9(2) . . ?
C5 N7 N8 121.9(2) . . ?
C5 N7 C4 107.2(2) . . ?
N10 N9 H9 124.0 . . ?
C5 N9 H9 124.0 . . ?
C5 N9 N10 112.0(2) . . ?
C4 N10 N9 104.0(2) . . ?
N7 N8 H8A 109.6 . . ?
N7 N8 H8B 109.3 . . ?
H8A N8 H8B 109.2 . . ?
O1 N1 O2 121.3(3) . . ?
O1 N1 N2 125.3(3) . . ?
O2 N1 N2 113.0(2) . . ?
N4 N5 H5 117(2) . . ?
C1 N5 N4 113.5(3) . . ?
C1 N5 H5 130(2) . . ?
C3 N4 N5 105.0(2) . . ?
H11A N11 H11B 120.0 . . ?
C5 N11 H11A 120.0 . . ?
C5 N11 H11B 120.0 . . ?
O5 N6 O6 124.9(3) . . ?
O5 N6 C2 117.6(2) . . ?
O6 N6 C2 117.5(3) . . ?
O3 N3 N2 122.4(3) . . ?
O4 N3 O3 122.8(3) . . ?
O4 N3 N2 114.4(3) . . ?
N1 N2 N3 112.7(2) . . ?
N7 C4 C3 121.7(2) . . ?
N10 C4 N7 111.2(3) . . ?
N10 C4 C3 126.9(3) . . ?
N4 C3 C4 118.8(2) . . ?
N4 C3 C2 109.7(2) . . ?
C2 C3 C4 131.5(3) . . ?
C3 C2 N6 128.6(3) . . ?
C1 C2 N6 124.7(3) . . ?
C1 C2 C3 106.6(3) . . ?
N9 C5 N7 105.5(2) . . ?
N11 C5 N7 124.6(3) . . ?
N11 C5 N9 129.8(3) . . ?
N5 C1 C2 105.3(3) . . ?
N5 C1 H1 127.4 . . ?
C2 C1 H1 127.4 . . ?

loop_
_geom_bond_atom_site_label_1
_geom_bond_atom_site_label_2
_geom_bond_distance
_geom_bond_site_symmetry_2
_geom_bond_publ_flag
N7 N8 1.397(3) . ?
N7 C4 1.378(3) . ?
N7 C5 1.348(4) . ?
O1 N1 1.228(3) . ?
O5 N6 1.225(3) . ?
O3 N3 1.233(4) . ?
O2 N1 1.245(3) . ?
N9 H9 0.8800 . ?
N9 N10 1.382(3) . ?
N9 C5 1.328(4) . ?
O4 N3 1.227(3) . ?
N10 C4 1.296(4) . ?
N8 H8A 0.8824 . ?
N8 H8B 0.8824 . ?
O6 N6 1.226(3) . ?
N1 N2 1.347(3) . ?
N5 N4 1.361(3) . ?
N5 C1 1.325(4) . ?
N5 H5 0.87(4) . ?
N4 C3 1.327(4) . ?
N11 H11A 0.8800 . ?
N11 H11B 0.8800 . ?
N11 C5 1.313(4) . ?
N6 C2 1.433(4) . ?
N3 N2 1.393(3) . ?
C4 C3 1.456(4) . ?
C3 C2 1.403(4) . ?
C2 C1 1.382(4) . ?
C1 H1 0.9500 . ?
